data_4342075
loop_
_publ_author_name
'M\"uller, Christoph'
'Koch, Alexander'
'G\"orls, Helmar'
'Krieck, Sven'
'Westerhausen, Matthias'

_publ_section_title
;
 Tris(pyrazolyl)methanides of the Alkaline Earth Metals: Influence of the
 Substitution Pattern on Stability and Degradation.
;
_journal_issue 2
_journal_name_full 'Inorganic chemistry'
_journal_page_first 635
_journal_page_last 645
_journal_paper_doi 10.1021/ic5025907
_journal_volume 54
_journal_year 2015
_chemical_formula_moiety 'C26 H40 Ba N8 S2'
_chemical_formula_sum 'C26 H40 Ba N8 S2'
_chemical_formula_weight 666.12
_chemical_name_systematic
; 
 ? 
;
_space_group_IT_number 29
_symmetry_cell_setting orthorhombic
_symmetry_space_group_name_Hall 'P 2c -2ac'
_symmetry_space_group_name_H-M 'P c a 21'
_atom_sites_solution_hydrogens geom
_atom_sites_solution_primary direct
_atom_sites_solution_secondary difmap
_audit_creation_method SHELXL-97
_cell_angle_alpha 90
_cell_angle_beta 90
_cell_angle_gamma 90
_cell_formula_units_Z 8
_cell_length_a 17.8451(4)
_cell_length_b 9.6150(2)
_cell_length_c 35.8660(7)
_cell_measurement_temperature 133(2)
_cell_volume 6153.9(2)
_computing_cell_refinement DENZO
_computing_data_collection COLLECT
_computing_data_reduction DENZO
_computing_molecular_graphics SHELXTL/PC
_computing_publication_material SHELXL-97
_computing_structure_refinement 'SHELXL-97 (Sheldrick, 2008)'
_computing_structure_solution 'SHELXS-97 (Sheldrick, 2008)'
_diffrn_ambient_temperature 133(2)
_diffrn_measured_fraction_theta_full 0.996
_diffrn_measured_fraction_theta_max 0.996
_diffrn_measurement_device_type KappaCCD
_diffrn_measurement_method 'phi- + omega-scan'
_diffrn_radiation_monochromator graphite
_diffrn_radiation_source 'fine-focus sealed tube'
_diffrn_radiation_type MoK\a
_diffrn_radiation_wavelength 0.71073
_diffrn_reflns_av_R_equivalents 0.0435
_diffrn_reflns_av_sigmaI/netI 0.0377
_diffrn_reflns_limit_h_max 23
_diffrn_reflns_limit_h_min -23
_diffrn_reflns_limit_k_max 12
_diffrn_reflns_limit_k_min -12
_diffrn_reflns_limit_l_max 46
_diffrn_reflns_limit_l_min -46
_diffrn_reflns_number 39747
_diffrn_reflns_theta_full 27.46
_diffrn_reflns_theta_max 27.46
_diffrn_reflns_theta_min 1.14
_exptl_absorpt_coefficient_mu 1.455
_exptl_absorpt_correction_T_max 0.7456
_exptl_absorpt_correction_T_min 0.6877
_exptl_absorpt_correction_type multi-scan
_exptl_absorpt_process_details 'SADABS, Bruker-AXS, 2002'
_exptl_crystal_colour colourless
_exptl_crystal_density_diffrn 1.438
_exptl_crystal_density_method 'not measured'
_exptl_crystal_description prism
_exptl_crystal_F_000 2720
_exptl_crystal_size_max 0.042
_exptl_crystal_size_mid 0.040
_exptl_crystal_size_min 0.038
_refine_diff_density_max 0.811
_refine_diff_density_min -0.511
_refine_diff_density_rms 0.082
_refine_ls_abs_structure_details 'Flack H D (1983), Acta Cryst. A39, 876-881'
_refine_ls_abs_structure_Flack 0.080(17)
_refine_ls_extinction_method none
_refine_ls_goodness_of_fit_ref 1.130
_refine_ls_hydrogen_treatment constr
_refine_ls_matrix_type full
_refine_ls_number_parameters 730
_refine_ls_number_reflns 13824
_refine_ls_number_restraints 1
_refine_ls_restrained_S_all 1.130
_refine_ls_R_factor_all 0.0536
_refine_ls_R_factor_gt 0.0418
_refine_ls_shift/su_max 0.001
_refine_ls_shift/su_mean 0.000
_refine_ls_structure_factor_coef Fsqd
_refine_ls_weighting_details 'calc w=1/[\s^2^(Fo^2^)+(0.0093P)^2^+15.2903P] where P=(Fo^2^+2Fc^2^)/3'
_refine_ls_weighting_scheme calc
_refine_ls_wR_factor_gt 0.0758
_refine_ls_wR_factor_ref 0.0805
_reflns_number_gt 11882
_reflns_number_total 13824
_reflns_threshold_expression >2sigma(I)
_cod_data_source_file ic5025907_si_002.cif
_cod_data_source_block FO5543
_cod_depositor_comments 'Adding full bibliography for 4342066--4342075.cif.'
_cod_database_code 4342075

loop_
_symmetry_equiv_pos_as_xyz
'x, y, z'
'-x, -y, z+1/2'
'x+1/2, -y, z'
'-x+1/2, y, z+1/2'

loop_
_atom_site_label
_atom_site_type_symbol
_atom_site_fract_x
_atom_site_fract_y
_atom_site_fract_z
_atom_site_U_iso_or_equiv
_atom_site_adp_type
_atom_site_occupancy
_atom_site_symmetry_multiplicity
_atom_site_calc_flag
_atom_site_refinement_flags
_atom_site_disorder_assembly
_atom_site_disorder_group
Ba1A Ba 0.773724(13) -0.00572(3) 0.624323(10) 0.02250(6) Uani 1 1 d . . .
S1A S 0.94524(9) 0.36586(16) 0.68080(5) 0.0414(4) Uani 1 1 d . . .
S2A S 0.62314(11) 0.37859(18) 0.58129(7) 0.0602(5) Uani 1 1 d . . .
N1A N 0.6827(3) -0.0633(5) 0.56540(13) 0.0292(10) Uani 1 1 d . . .
N2A N 0.6706(3) 0.0752(5) 0.57190(14) 0.0296(11) Uani 1 1 d . . .
N3A N 0.7202(3) 0.1695(5) 0.67753(14) 0.0322(10) Uani 1 1 d . . .
N4A N 0.7920(3) 0.2177(5) 0.67640(13) 0.0280(10) Uani 1 1 d . . .
N5A N 0.7017(2) -0.2145(4) 0.66924(13) 0.0255(10) Uani 1 1 d . . .
N6A N 0.8106(2) -0.3073(4) 0.60842(12) 0.0254(9) Uani 1 1 d . . .
N7A N 0.9281(2) -0.1040(4) 0.63731(13) 0.0272(10) Uani 1 1 d . . .
N8A N 0.8889(3) 0.1073(4) 0.57840(13) 0.0284(10) Uani 1 1 d . . .
C1A C 0.6819(4) 0.2479(6) 0.70214(19) 0.0382(15) Uani 1 1 d . . .
H1AA H 0.6305 0.2354 0.7082 0.046 Uiso 1 1 calc R . .
C2A C 0.7272(4) 0.3480(6) 0.71727(17) 0.0353(13) Uani 1 1 d . . .
H2AA H 0.7143 0.4167 0.7352 0.042 Uiso 1 1 calc R . .
C3A C 0.7973(3) 0.3260(5) 0.70025(15) 0.0285(12) Uani 1 1 d . . .
C4A C 0.8672(3) 0.4006(5) 0.70648(15) 0.0291(12) Uani 1 1 d . . .
C5A C 0.8827(3) 0.5085(5) 0.73390(16) 0.0282(11) Uani 1 1 d . . .
H5AA H 0.8479 0.5426 0.7518 0.034 Uiso 1 1 calc R . .
C6A C 0.9572(4) 0.5544(6) 0.72977(19) 0.0459(17) Uani 1 1 d . . .
H6AA H 0.9777 0.6265 0.7447 0.055 Uiso 1 1 calc R . .
C7A C 0.9980(4) 0.4890(6) 0.7029(2) 0.0400(17) Uani 1 1 d . . .
H7AA H 1.0489 0.5089 0.6973 0.048 Uiso 1 1 calc R . .
C8A C 0.6387(3) -0.0999(6) 0.53649(16) 0.0319(13) Uani 1 1 d . . .
H8AA H 0.6363 -0.1908 0.5262 0.038 Uiso 1 1 calc R . .
C9A C 0.5975(3) 0.0122(6) 0.52370(16) 0.0330(13) Uani 1 1 d . . .
H9AA H 0.5626 0.0146 0.5037 0.040 Uiso 1 1 calc R . .
C10A C 0.6195(3) 0.1214(6) 0.54708(15) 0.0276(12) Uani 1 1 d . . .
C11A C 0.5922(3) 0.2650(6) 0.54846(16) 0.0288(12) Uani 1 1 d . . .
C12A C 0.5344(3) 0.3232(5) 0.52349(15) 0.0249(11) Uani 1 1 d . . .
H12A H 0.5105 0.2780 0.5032 0.030 Uiso 1 1 calc R . .
C13A C 0.5218(4) 0.4671(7) 0.5367(2) 0.0421(17) Uani 1 1 d . . .
H13A H 0.4858 0.5270 0.5256 0.050 Uiso 1 1 calc R . .
C14A C 0.5652(3) 0.5076(7) 0.5659(2) 0.0483(17) Uani 1 1 d . . .
H14A H 0.5635 0.5979 0.5765 0.058 Uiso 1 1 calc R . .
C15A C 0.7349(4) -0.2267(7) 0.70640(18) 0.0444(16) Uani 1 1 d . . .
H15A H 0.7873 -0.2559 0.7041 0.067 Uiso 1 1 calc R . .
H15B H 0.7070 -0.2959 0.7209 0.067 Uiso 1 1 calc R . .
H15C H 0.7325 -0.1364 0.7190 0.067 Uiso 1 1 calc R . .
C16A C 0.6255(3) -0.1579(7) 0.6720(2) 0.0488(17) Uani 1 1 d . . .
H16A H 0.6043 -0.1474 0.6470 0.073 Uiso 1 1 calc R . .
H16B H 0.6272 -0.0669 0.6843 0.073 Uiso 1 1 calc R . .
H16C H 0.5942 -0.2215 0.6866 0.073 Uiso 1 1 calc R . .
C17A C 0.6996(3) -0.3497(5) 0.64968(17) 0.0333(13) Uani 1 1 d . . .
H17A H 0.6659 -0.3421 0.6278 0.040 Uiso 1 1 calc R . .
H17B H 0.6784 -0.4209 0.6666 0.040 Uiso 1 1 calc R . .
C18A C 0.7761(3) -0.3972(6) 0.63663(16) 0.0325(14) Uani 1 1 d . . .
H18A H 0.8099 -0.4023 0.6585 0.039 Uiso 1 1 calc R . .
H18B H 0.7715 -0.4922 0.6263 0.039 Uiso 1 1 calc R . .
C19A C 0.7814(4) -0.3430(6) 0.57124(18) 0.0416(16) Uani 1 1 d . . .
H19A H 0.8021 -0.2787 0.5527 0.062 Uiso 1 1 calc R . .
H19B H 0.7266 -0.3357 0.5713 0.062 Uiso 1 1 calc R . .
H19C H 0.7960 -0.4384 0.5649 0.062 Uiso 1 1 calc R . .
C20A C 0.8925(3) -0.3282(6) 0.60779(17) 0.0354(13) Uani 1 1 d . . .
H20A H 0.9122 -0.2935 0.5837 0.042 Uiso 1 1 calc R . .
H20B H 0.9029 -0.4293 0.6090 0.042 Uiso 1 1 calc R . .
C21A C 0.9338(3) -0.2580(6) 0.63874(17) 0.0319(13) Uani 1 1 d . . .
H21A H 0.9136 -0.2910 0.6629 0.038 Uiso 1 1 calc R . .
H21B H 0.9873 -0.2849 0.6375 0.038 Uiso 1 1 calc R . .
C22A C 0.9444(3) -0.0497(6) 0.67454(17) 0.0364(13) Uani 1 1 d . . .
H22A H 0.9432 0.0522 0.6740 0.055 Uiso 1 1 calc R . .
H22B H 0.9941 -0.0811 0.6825 0.055 Uiso 1 1 calc R . .
H22C H 0.9066 -0.0837 0.6922 0.055 Uiso 1 1 calc R . .
C23A C 0.9817(3) -0.0472(6) 0.60978(16) 0.0277(12) Uani 1 1 d . . .
H23A H 0.9831 -0.1094 0.5878 0.033 Uiso 1 1 calc R . .
H23B H 1.0324 -0.0462 0.6209 0.033 Uiso 1 1 calc R . .
C24A C 0.9619(3) 0.0995(6) 0.59697(16) 0.0312(12) Uani 1 1 d . . .
H24A H 0.9616 0.1622 0.6189 0.037 Uiso 1 1 calc R . .
H24B H 1.0011 0.1329 0.5796 0.037 Uiso 1 1 calc R . .
C25A C 0.8647(4) 0.2530(6) 0.5747(2) 0.0429(15) Uani 1 1 d . . .
H25A H 0.8148 0.2561 0.5633 0.064 Uiso 1 1 calc R . .
H25B H 0.9003 0.3036 0.5589 0.064 Uiso 1 1 calc R . .
H25C H 0.8628 0.2964 0.5994 0.064 Uiso 1 1 calc R . .
C26A C 0.8900(4) 0.0400(7) 0.54169(17) 0.0460(16) Uani 1 1 d . . .
H26A H 0.8397 0.0431 0.5307 0.069 Uiso 1 1 calc R . .
H26B H 0.9058 -0.0571 0.5445 0.069 Uiso 1 1 calc R . .
H26C H 0.9253 0.0889 0.5254 0.069 Uiso 1 1 calc R . .
Ba1B Ba 0.508168(18) 0.49302(3) 0.375240(8) 0.02368(7) Uani 1 1 d . . .
S1B S 0.36579(11) 0.8720(2) 0.42181(8) 0.0676(6) Uani 1 1 d . A .
S2B S 0.67925(9) 0.85352(16) 0.31318(5) 0.0398(4) Uani 1 1 d . A .
N1B N 0.4194(3) 0.4277(5) 0.43573(14) 0.0349(12) Uani 1 1 d . A .
N2B N 0.4072(3) 0.5676(5) 0.42875(15) 0.0356(12) Uani 1 1 d . A .
N3B N 0.4523(3) 0.6661(5) 0.32228(14) 0.0340(11) Uani 1 1 d . A .
N4B N 0.5251(3) 0.7145(5) 0.32224(13) 0.0287(10) Uani 1 1 d . A .
N5B N 0.6223(3) 0.6247(5) 0.41898(14) 0.0344(12) Uani 1 1 d . A .
N6B N 0.6643(3) 0.3968(5) 0.36597(16) 0.0392(12) Uani 1 1 d . A .
N7B N 0.5439(3) 0.1928(5) 0.38709(15) 0.0350(12) Uani 1 1 d . A .
N8B N 0.4339(3) 0.2902(5) 0.32841(14) 0.0297(11) Uani 1 1 d . A .
C1B C 0.3764(3) 0.3916(7) 0.46471(17) 0.0365(14) Uani 1 1 d . . .
H1BA H 0.3745 0.3011 0.4753 0.044 Uiso 1 1 calc R A .
C2B C 0.3349(3) 0.5039(7) 0.47711(17) 0.0366(13) Uani 1 1 d . A .
H2BA H 0.2998 0.5060 0.4970 0.044 Uiso 1 1 calc R . .
C3B C 0.3559(3) 0.6127(6) 0.45398(16) 0.0289(12) Uani 1 1 d . . .
C4B C 0.3279(3) 0.7540(6) 0.45275(17) 0.0346(13) Uani 1 1 d . A .
C5B C 0.2657(3) 0.8103(6) 0.47448(16) 0.0308(13) Uani 1 1 d . . .
H5BA H 0.2365 0.7631 0.4927 0.037 Uiso 1 1 calc R A .
C6B C 0.2578(4) 0.9559(9) 0.4621(2) 0.049(2) Uani 1 1 d . A .
H6BA H 0.2207 1.0156 0.4724 0.059 Uiso 1 1 calc R . .
C7B C 0.3053(4) 0.9998(7) 0.4357(3) 0.057(2) Uani 1 1 d . . .
H7BA H 0.3053 1.0915 0.4258 0.069 Uiso 1 1 calc R A .
C8B C 0.4122(3) 0.7442(6) 0.29844(18) 0.0387(14) Uani 1 1 d . . .
H8BA H 0.3603 0.7324 0.2935 0.046 Uiso 1 1 calc R A .
C9B C 0.4571(4) 0.8438(6) 0.28225(17) 0.0368(14) Uani 1 1 d . A .
H9BA H 0.4429 0.9121 0.2645 0.044 Uiso 1 1 calc R . .
C10B C 0.5282(3) 0.8225(6) 0.29776(16) 0.0295(12) Uani 1 1 d . . .
C11B C 0.5977(3) 0.8976(5) 0.29088(15) 0.0288(12) Uani 1 1 d . A .
C12B C 0.6108(3) 1.0123(5) 0.26724(14) 0.0280(11) Uani 1 1 d . . .
H12B H 0.5732 1.0542 0.2522 0.034 Uiso 1 1 calc R A .
C13B C 0.6849(4) 1.0571(6) 0.26836(16) 0.0443(17) Uani 1 1 d . A .
H13B H 0.7029 1.1325 0.2538 0.053 Uiso 1 1 calc R . .
C14B C 0.7287(4) 0.9857(6) 0.2916(2) 0.0396(19) Uani 1 1 d . . .
H14B H 0.7802 1.0047 0.2957 0.048 Uiso 1 1 calc R A .
C15B C 0.6002(4) 0.7727(6) 0.4188(2) 0.0448(16) Uani 1 1 d . . .
H15D H 0.5975 0.8061 0.3931 0.067 Uiso 1 1 calc R A .
H15E H 0.6374 0.8272 0.4326 0.067 Uiso 1 1 calc R . .
H15F H 0.5511 0.7829 0.4307 0.067 Uiso 1 1 calc R . .
C16B C 0.6204(5) 0.5707(8) 0.4561(2) 0.058(2) Uani 1 1 d . . .
H16D H 0.5707 0.5865 0.4669 0.087 Uiso 1 1 calc R A .
H16E H 0.6583 0.6179 0.4713 0.087 Uiso 1 1 calc R . .
H16F H 0.6310 0.4707 0.4555 0.087 Uiso 1 1 calc R . .
C17B C 0.6969(3) 0.6081(6) 0.40081(18) 0.0396(15) Uani 1 1 d . . .
H17C H 0.6974 0.6625 0.3774 0.048 Uiso 1 1 calc R A .
H17D H 0.7358 0.6474 0.4174 0.048 Uiso 1 1 calc R . .
C18B C 0.7165(4) 0.4614(8) 0.3922(2) 0.0466(17) Uani 1 1 d . A .
H18C H 0.7676 0.4583 0.3815 0.056 Uiso 0.541(13) 1 calc PR A 1
H18D H 0.7168 0.4070 0.4156 0.056 Uiso 0.541(13) 1 calc PR A 1
H18E H 0.7676 0.4583 0.3815 0.056 Uiso 0.459(13) 1 calc PR A 2
H18F H 0.7168 0.4070 0.4156 0.056 Uiso 0.459(13) 1 calc PR A 2
C19B C 0.6777(4) 0.4444(7) 0.32804(18) 0.0457(16) Uani 1 1 d . . .
H19D H 0.6414 0.4010 0.3112 0.069 Uiso 1 1 calc R A .
H19E H 0.7286 0.4187 0.3204 0.069 Uiso 1 1 calc R . .
H19F H 0.6722 0.5458 0.3270 0.069 Uiso 1 1 calc R . .
C20B C 0.6686(9) 0.2386(13) 0.3608(5) 0.032(3) Uani 0.541(13) 1 d P A 1
H20C H 0.6468 0.2126 0.3364 0.038 Uiso 0.541(13) 1 calc PR A 1
H20D H 0.7217 0.2084 0.3611 0.038 Uiso 0.541(13) 1 calc PR A 1
C21B C 0.6272(7) 0.1687(12) 0.3910(4) 0.042(3) Uani 0.541(13) 1 d P A 1
H21C H 0.6444 0.2049 0.4154 0.050 Uiso 0.541(13) 1 calc PR A 1
H21D H 0.6377 0.0676 0.3903 0.050 Uiso 0.541(13) 1 calc PR A 1
C22B C 0.5142(10) 0.1522(16) 0.4262(5) 0.045(4) Uani 0.541(13) 1 d P A 1
H22G H 0.5361 0.2140 0.4450 0.067 Uiso 0.541(13) 1 calc PR A 1
H22H H 0.5281 0.0558 0.4317 0.067 Uiso 0.541(13) 1 calc PR A 1
H22I H 0.4595 0.1612 0.4267 0.067 Uiso 0.541(13) 1 calc PR A 1
C23B C 0.5104(7) 0.1003(11) 0.3600(3) 0.025(3) Uiso 0.541(13) 1 d P A 1
H23C H 0.5068 0.0052 0.3704 0.031 Uiso 0.541(13) 1 calc PR A 1
H23D H 0.5418 0.0966 0.3372 0.031 Uiso 0.541(13) 1 calc PR A 1
C24B C 0.4331(9) 0.1539(14) 0.3504(4) 0.030(3) Uani 0.541(13) 1 d P A 1
H24C H 0.4047 0.1682 0.3738 0.036 Uiso 0.541(13) 1 calc PR A 1
H24D H 0.4065 0.0824 0.3356 0.036 Uiso 0.541(13) 1 calc PR A 1
C25B C 0.4682(8) 0.2734(13) 0.2931(4) 0.042(3) Uani 0.541(13) 1 d P A 1
H25D H 0.5201 0.2427 0.2965 0.063 Uiso 0.541(13) 1 calc PR A 1
H25E H 0.4676 0.3623 0.2798 0.063 Uiso 0.541(13) 1 calc PR A 1
H25F H 0.4406 0.2037 0.2787 0.063 Uiso 0.541(13) 1 calc PR A 1
C26B C 0.358(2) 0.336(4) 0.3289(16) 0.063(10) Uani 0.541(13) 1 d P A 1
H26D H 0.3404 0.3436 0.3547 0.095 Uiso 0.541(13) 1 calc PR A 1
H26E H 0.3264 0.2679 0.3156 0.095 Uiso 0.541(13) 1 calc PR A 1
H26F H 0.3537 0.4263 0.3166 0.095 Uiso 0.541(13) 1 calc PR A 1
C20C C 0.6812(11) 0.246(2) 0.3770(5) 0.038(4) Uani 0.459(13) 1 d P A 2
H20E H 0.6877 0.2377 0.4043 0.046 Uiso 0.459(13) 1 calc PR A 2
H20F H 0.7275 0.2127 0.3646 0.046 Uiso 0.459(13) 1 calc PR A 2
C21C C 0.6131(8) 0.1601(12) 0.3639(4) 0.035(4) Uani 0.459(13) 1 d P A 2
H21E H 0.6027 0.1810 0.3374 0.042 Uiso 0.459(13) 1 calc PR A 2
H21F H 0.6248 0.0598 0.3660 0.042 Uiso 0.459(13) 1 calc PR A 2
C22C C 0.5534(10) 0.171(2) 0.4245(5) 0.038(4) Uani 0.459(13) 1 d P A 2
H22D H 0.5069 0.1934 0.4377 0.057 Uiso 0.459(13) 1 calc PR A 2
H22E H 0.5941 0.2296 0.4337 0.057 Uiso 0.459(13) 1 calc PR A 2
H22F H 0.5660 0.0727 0.4288 0.057 Uiso 0.459(13) 1 calc PR A 2
C23C C 0.4767(8) 0.1165(13) 0.3709(4) 0.037(3) Uani 0.459(13) 1 d P A 2
H23E H 0.4886 0.0159 0.3714 0.044 Uiso 0.459(13) 1 calc PR A 2
H23F H 0.4343 0.1309 0.3882 0.044 Uiso 0.459(13) 1 calc PR A 2
C24C C 0.4492(12) 0.1483(16) 0.3333(5) 0.039(4) Uani 0.459(13) 1 d P A 2
H24E H 0.4871 0.1188 0.3148 0.047 Uiso 0.459(13) 1 calc PR A 2
H24F H 0.4029 0.0943 0.3286 0.047 Uiso 0.459(13) 1 calc PR A 2
C25C C 0.4379(9) 0.3227(17) 0.2860(4) 0.045(4) Uiso 0.459(13) 1 d P A 2
H25G H 0.4276 0.4216 0.2819 0.068 Uiso 0.459(13) 1 calc PR A 2
H25H H 0.4006 0.2666 0.2727 0.068 Uiso 0.459(13) 1 calc PR A 2
H25I H 0.4881 0.3004 0.2766 0.068 Uiso 0.459(13) 1 calc PR A 2
C26C C 0.362(2) 0.345(5) 0.3382(19) 0.082(17) Uani 0.459(13) 1 d P A 2
H26G H 0.3603 0.4450 0.3328 0.123 Uiso 0.459(13) 1 calc PR A 2
H26H H 0.3525 0.3301 0.3648 0.123 Uiso 0.459(13) 1 calc PR A 2
H26I H 0.3228 0.2977 0.3236 0.123 Uiso 0.459(13) 1 calc PR A 2

loop_
_atom_site_aniso_label
_atom_site_aniso_U_11
_atom_site_aniso_U_22
_atom_site_aniso_U_33
_atom_site_aniso_U_23
_atom_site_aniso_U_13
_atom_site_aniso_U_12
Ba1A 0.02091(12) 0.01949(12) 0.02710(14) 0.00144(15) 0.00046(16) 0.00187(11)
S1A 0.0384(8) 0.0377(8) 0.0480(10) -0.0135(7) -0.0035(7) 0.0045(7)
S2A 0.0523(11) 0.0399(9) 0.0885(16) 0.0035(10) -0.0228(10) -0.0024(8)
N1A 0.029(3) 0.031(2) 0.028(3) -0.0012(19) 0.002(2) 0.0030(19)
N2A 0.025(2) 0.029(2) 0.035(3) 0.007(2) -0.001(2) 0.0022(19)
N3A 0.033(3) 0.028(2) 0.036(3) -0.001(2) 0.008(2) 0.002(2)
N4A 0.031(2) 0.027(2) 0.026(3) 0.0010(19) 0.003(2) 0.005(2)
N5A 0.021(2) 0.024(2) 0.032(3) 0.0008(18) 0.0034(19) 0.0010(18)
N6A 0.033(2) 0.019(2) 0.024(2) -0.0019(17) 0.0007(18) 0.0014(18)
N7A 0.024(2) 0.023(2) 0.035(3) 0.0046(17) 0.0022(18) 0.0034(17)
N8A 0.035(3) 0.027(2) 0.024(2) 0.0032(18) 0.0023(19) -0.0023(19)
C1A 0.038(3) 0.035(3) 0.042(4) 0.004(3) 0.014(3) 0.011(3)
C2A 0.050(4) 0.027(3) 0.029(3) 0.001(2) 0.000(3) 0.011(3)
C3A 0.038(3) 0.025(3) 0.023(3) 0.006(2) 0.001(2) 0.013(2)
C4A 0.037(3) 0.025(3) 0.025(3) -0.001(2) -0.004(2) 0.009(2)
C5A 0.034(3) 0.020(2) 0.030(3) 0.005(2) 0.003(2) 0.005(2)
C6A 0.080(5) 0.020(3) 0.037(4) -0.005(3) -0.018(3) 0.004(3)
C7A 0.046(4) 0.030(3) 0.044(4) -0.004(3) -0.013(3) 0.000(3)
C8A 0.036(3) 0.037(3) 0.023(3) -0.003(2) 0.007(2) 0.002(2)
C9A 0.033(3) 0.046(3) 0.020(3) 0.006(2) -0.002(2) 0.007(3)
C10A 0.027(3) 0.035(3) 0.021(3) 0.009(2) 0.009(2) -0.001(2)
C11A 0.021(3) 0.034(3) 0.031(3) 0.007(2) 0.006(2) -0.003(2)
C12A 0.018(2) 0.027(3) 0.030(3) 0.016(2) 0.010(2) 0.0138(19)
C13A 0.037(4) 0.050(4) 0.039(4) 0.017(3) 0.007(3) 0.014(3)
C14A 0.035(3) 0.032(3) 0.079(5) 0.004(3) -0.008(3) -0.001(3)
C15A 0.058(4) 0.050(4) 0.025(3) -0.004(3) 0.000(3) -0.003(3)
C16A 0.030(3) 0.044(4) 0.073(5) 0.000(3) 0.004(3) 0.003(3)
C17A 0.035(3) 0.026(3) 0.040(3) 0.001(2) 0.003(3) -0.007(2)
C18A 0.043(3) 0.025(3) 0.030(3) 0.001(2) 0.002(2) 0.000(2)
C19A 0.069(5) 0.028(3) 0.028(3) -0.002(3) -0.004(3) 0.003(3)
C20A 0.045(3) 0.022(3) 0.039(3) -0.003(2) 0.011(3) 0.009(2)
C21A 0.028(3) 0.030(3) 0.038(3) 0.004(2) 0.001(2) 0.006(2)
C22A 0.035(3) 0.047(3) 0.027(3) 0.000(3) -0.001(2) 0.002(3)
C23A 0.028(3) 0.030(3) 0.026(3) -0.008(2) 0.003(2) 0.002(2)
C24A 0.028(3) 0.041(3) 0.024(3) -0.001(2) 0.004(2) -0.007(2)
C25A 0.049(4) 0.028(3) 0.052(4) 0.011(3) 0.003(3) 0.002(3)
C26A 0.053(4) 0.051(4) 0.034(4) 0.003(3) -0.010(3) 0.001(3)
Ba1B 0.02310(13) 0.01944(12) 0.02848(15) -0.00482(17) 0.00031(12) -0.00031(11)
S1B 0.0543(12) 0.0428(10) 0.1059(19) -0.0037(11) 0.0352(12) 0.0044(9)
S2B 0.0370(8) 0.0414(8) 0.0412(9) 0.0172(7) 0.0026(7) 0.0050(7)
N1B 0.035(3) 0.036(3) 0.034(3) -0.002(2) 0.003(2) -0.001(2)
N2B 0.031(3) 0.035(3) 0.041(3) -0.005(2) 0.009(2) 0.001(2)
N3B 0.034(3) 0.033(3) 0.036(3) -0.001(2) -0.004(2) 0.004(2)
N4B 0.033(3) 0.026(2) 0.027(3) -0.0004(19) -0.005(2) 0.004(2)
N5B 0.045(3) 0.033(3) 0.025(3) -0.001(2) -0.006(2) -0.007(2)
N6B 0.025(2) 0.031(2) 0.061(4) 0.004(2) 0.007(2) 0.0025(19)
N7B 0.036(3) 0.023(2) 0.046(3) -0.005(2) 0.001(2) 0.002(2)
N8B 0.027(3) 0.032(2) 0.031(3) -0.007(2) -0.001(2) -0.004(2)
C1B 0.036(3) 0.046(4) 0.028(3) 0.006(3) -0.005(3) -0.006(3)
C2B 0.031(3) 0.052(4) 0.027(3) -0.005(3) -0.004(2) 0.002(3)
C3B 0.017(3) 0.041(3) 0.029(3) -0.007(2) -0.003(2) 0.003(2)
C4B 0.025(3) 0.043(3) 0.036(3) -0.014(3) 0.000(2) -0.002(2)
C5B 0.022(3) 0.040(3) 0.030(3) -0.023(2) -0.022(2) 0.015(2)
C6B 0.027(3) 0.074(5) 0.048(5) -0.028(4) -0.006(3) 0.009(4)
C7B 0.040(4) 0.035(4) 0.097(7) -0.009(4) 0.005(4) 0.005(3)
C8B 0.035(3) 0.035(3) 0.046(4) -0.007(3) -0.014(3) 0.002(3)
C9B 0.045(3) 0.035(3) 0.030(3) -0.006(2) -0.013(3) 0.014(3)
C10B 0.036(3) 0.026(3) 0.027(3) -0.008(2) -0.005(2) 0.007(2)
C11B 0.045(3) 0.024(3) 0.018(3) -0.006(2) -0.001(2) 0.009(2)
C12B 0.044(3) 0.023(3) 0.017(2) -0.004(2) -0.007(2) 0.011(3)
C13B 0.088(5) 0.029(3) 0.016(3) 0.007(2) 0.009(3) 0.013(3)
C14B 0.040(4) 0.032(3) 0.048(4) -0.003(3) 0.013(3) 0.003(3)
C15B 0.052(4) 0.034(3) 0.048(4) -0.011(3) 0.001(3) -0.001(3)
C16B 0.078(6) 0.061(5) 0.036(4) 0.004(3) -0.001(4) -0.009(4)
C17B 0.034(3) 0.049(4) 0.036(4) 0.011(3) -0.013(3) -0.011(3)
C18B 0.028(3) 0.062(4) 0.050(4) 0.018(3) 0.002(3) 0.004(3)
C19B 0.043(4) 0.054(4) 0.039(4) -0.010(3) -0.004(3) 0.009(3)
C20B 0.037(7) 0.014(5) 0.045(10) -0.002(6) 0.000(7) 0.012(4)
C21B 0.049(7) 0.027(6) 0.050(9) -0.002(5) -0.007(6) 0.002(5)
C22B 0.080(12) 0.021(6) 0.033(8) -0.002(5) -0.006(9) 0.003(8)
C24B 0.048(8) 0.028(6) 0.015(7) -0.002(6) -0.006(6) -0.008(5)
C25B 0.059(9) 0.035(6) 0.033(7) 0.001(5) -0.018(6) 0.013(6)
C26B 0.034(12) 0.035(10) 0.12(2) -0.021(12) -0.014(12) 0.005(8)
C20C 0.042(10) 0.051(9) 0.023(8) -0.002(8) 0.011(8) 0.011(7)
C21C 0.061(9) 0.026(6) 0.020(7) -0.003(5) 0.010(6) -0.006(6)
C22C 0.047(10) 0.045(9) 0.022(7) 0.001(6) 0.016(8) 0.006(8)
C23C 0.037(8) 0.029(6) 0.045(9) 0.005(6) 0.009(8) -0.013(5)
C24C 0.061(12) 0.022(6) 0.034(10) -0.006(8) -0.022(9) 0.000(7)
C26C 0.021(13) 0.08(2) 0.15(4) -0.04(2) 0.03(2) -0.023(11)

loop_
_atom_type_symbol
_atom_type_description
_atom_type_scat_dispersion_real
_atom_type_scat_dispersion_imag
_atom_type_scat_source
C C 0.0033 0.0016 'International Tables Vol C Tables 4.2.6.8 and 6.1.1.4'
H H 0.0000 0.0000 'International Tables Vol C Tables 4.2.6.8 and 6.1.1.4'
N N 0.0061 0.0033 'International Tables Vol C Tables 4.2.6.8 and 6.1.1.4'
S S 0.1246 0.1234 'International Tables Vol C Tables 4.2.6.8 and 6.1.1.4'
Ba Ba -0.3244 2.2819 'International Tables Vol C Tables 4.2.6.8 and 6.1.1.4'

loop_
_geom_angle_atom_site_label_1
_geom_angle_atom_site_label_2
_geom_angle_atom_site_label_3
_geom_angle
N3A Ba1A N1A 117.48(15)
N3A Ba1A N2A 94.01(15)
N1A Ba1A N2A 29.02(14)
N3A Ba1A N8A 115.01(13)
N1A Ba1A N8A 93.40(14)
N2A Ba1A N8A 88.81(14)
N3A Ba1A N4A 28.09(13)
N1A Ba1A N4A 136.58(13)
N2A Ba1A N4A 108.08(14)
N8A Ba1A N4A 90.51(13)
N3A Ba1A N5A 83.25(13)
N1A Ba1A N5A 91.51(13)
N2A Ba1A N5A 106.40(13)
N8A Ba1A N5A 155.79(12)
N4A Ba1A N5A 102.06(14)
N3A Ba1A N7A 114.56(14)
N1A Ba1A N7A 127.93(13)
N2A Ba1A N7A 145.64(14)
N8A Ba1A N7A 62.60(12)
N4A Ba1A N7A 91.78(13)
N5A Ba1A N7A 96.03(12)
N3A Ba1A N6A 143.32(13)
N1A Ba1A N6A 77.81(13)
N2A Ba1A N6A 106.77(13)
N8A Ba1A N6A 95.71(12)
N4A Ba1A N6A 144.70(13)
N5A Ba1A N6A 62.24(12)
N7A Ba1A N6A 61.30(12)
C4A S1A C7A 93.7(4)
C11A S2A C14A 92.6(3)
C8A N1A N2A 107.1(5)
C8A N1A Ba1A 176.6(4)
N2A N1A Ba1A 76.3(3)
C10A N2A N1A 108.3(5)
C10A N2A Ba1A 177.0(4)
N1A N2A Ba1A 74.6(3)
C1A N3A N4A 107.8(5)
C1A N3A Ba1A 170.0(4)
N4A N3A Ba1A 81.9(3)
C3A N4A N3A 108.0(5)
C3A N4A Ba1A 177.0(4)
N3A N4A Ba1A 70.0(3)
C15A N5A C16A 110.0(5)
C15A N5A C17A 111.9(5)
C16A N5A C17A 109.5(5)
C15A N5A Ba1A 112.7(4)
C16A N5A Ba1A 101.1(3)
C17A N5A Ba1A 111.1(3)
C18A N6A C19A 109.8(4)
C18A N6A C20A 110.2(4)
C19A N6A C20A 107.7(4)
C18A N6A Ba1A 110.1(3)
C19A N6A Ba1A 108.5(3)
C20A N6A Ba1A 110.4(3)
C22A N7A C23A 110.5(4)
C22A N7A C21A 108.1(4)
C23A N7A C21A 110.3(4)
C22A N7A Ba1A 102.4(3)
C23A N7A Ba1A 112.3(3)
C21A N7A Ba1A 112.9(3)
C24A N8A C26A 111.9(5)
C24A N8A C25A 110.6(5)
C26A N8A C25A 110.0(5)
C24A N8A Ba1A 111.0(3)
C26A N8A Ba1A 111.1(4)
C25A N8A Ba1A 101.7(3)
N3A C1A C2A 110.7(6)
N3A C1A H1AA 124.6
C2A C1A H1AA 124.6
C1A C2A C3A 104.3(5)
C1A C2A H2AA 127.9
C3A C2A H2AA 127.9
N4A C3A C2A 109.2(5)
N4A C3A C4A 122.4(5)
C2A C3A C4A 128.4(5)
C5A C4A C3A 128.1(5)
C5A C4A S1A 110.5(4)
C3A C4A S1A 121.4(4)
C6A C5A C4A 109.4(5)
C6A C5A H5AA 125.3
C4A C5A H5AA 125.3
C7A C6A C5A 115.7(6)
C7A C6A H6AA 122.1
C5A C6A H6AA 122.1
C6A C7A S1A 110.7(6)
C6A C7A H7AA 124.6
S1A C7A H7AA 124.6
N1A C8A C9A 111.2(5)
N1A C8A H8AA 124.4
C9A C8A H8AA 124.4
C8A C9A C10A 103.7(5)
C8A C9A H9AA 128.1
C10A C9A H9AA 128.1
N2A C10A C9A 109.7(5)
N2A C10A C11A 120.8(5)
C9A C10A C11A 129.4(5)
C10A C11A C12A 124.7(5)
C10A C11A S2A 121.4(4)
C12A C11A S2A 113.8(4)
C11A C12A C13A 105.4(5)
C11A C12A H12A 127.3
C13A C12A H12A 127.3
C14A C13A C12A 115.4(6)
C14A C13A H13A 122.3
C12A C13A H13A 122.3
C13A C14A S2A 112.8(5)
C13A C14A H14A 123.6
S2A C14A H14A 123.6
N5A C15A H15A 109.5
N5A C15A H15B 109.5
H15A C15A H15B 109.5
N5A C15A H15C 109.5
H15A C15A H15C 109.5
H15B C15A H15C 109.5
N5A C16A H16A 109.5
N5A C16A H16B 109.5
H16A C16A H16B 109.5
N5A C16A H16C 109.5
H16A C16A H16C 109.5
H16B C16A H16C 109.5
N5A C17A C18A 112.8(5)
N5A C17A H17A 109.0
C18A C17A H17A 109.0
N5A C17A H17B 109.0
C18A C17A H17B 109.0
H17A C17A H17B 107.8
N6A C18A C17A 114.5(5)
N6A C18A H18A 108.6
C17A C18A H18A 108.6
N6A C18A H18B 108.6
C17A C18A H18B 108.6
H18A C18A H18B 107.6
N6A C19A H19A 109.5
N6A C19A H19B 109.5
H19A C19A H19B 109.5
N6A C19A H19C 109.5
H19A C19A H19C 109.5
H19B C19A H19C 109.5
N6A C20A C21A 114.5(4)
N6A C20A H20A 108.6
C21A C20A H20A 108.6
N6A C20A H20B 108.6
C21A C20A H20B 108.6
H20A C20A H20B 107.6
N7A C21A C20A 113.1(5)
N7A C21A H21A 109.0
C20A C21A H21A 109.0
N7A C21A H21B 109.0
C20A C21A H21B 109.0
H21A C21A H21B 107.8
N7A C22A H22A 109.5
N7A C22A H22B 109.5
H22A C22A H22B 109.5
N7A C22A H22C 109.5
H22A C22A H22C 109.5
H22B C22A H22C 109.5
N7A C23A C24A 113.1(4)
N7A C23A H23A 109.0
C24A C23A H23A 109.0
N7A C23A H23B 109.0
C24A C23A H23B 109.0
H23A C23A H23B 107.8
N8A C24A C23A 113.0(4)
N8A C24A H24A 109.0
C23A C24A H24A 109.0
N8A C24A H24B 109.0
C23A C24A H24B 109.0
H24A C24A H24B 107.8
N8A C25A H25A 109.5
N8A C25A H25B 109.5
H25A C25A H25B 109.5
N8A C25A H25C 109.5
H25A C25A H25C 109.5
H25B C25A H25C 109.5
N8A C26A H26A 109.5
N8A C26A H26B 109.5
H26A C26A H26B 109.5
N8A C26A H26C 109.5
H26A C26A H26C 109.5
H26B C26A H26C 109.5
N3B Ba1B N2B 95.07(15)
N3B Ba1B N1B 118.61(16)
N2B Ba1B N1B 29.24(14)
N3B Ba1B N5B 111.91(15)
N2B Ba1B N5B 88.17(16)
N1B Ba1B N5B 94.47(15)
N3B Ba1B N4B 28.45(14)
N2B Ba1B N4B 109.90(14)
N1B Ba1B N4B 138.60(14)
N5B Ba1B N4B 87.69(14)
N3B Ba1B N8B 80.72(14)
N2B Ba1B N8B 106.43(14)
N1B Ba1B N8B 92.31(14)
N5B Ba1B N8B 160.17(14)
N4B Ba1B N8B 99.43(14)
N3B Ba1B N6B 117.37(15)
N2B Ba1B N6B 141.65(16)
N1B Ba1B N6B 123.95(15)
N5B Ba1B N6B 61.97(15)
N4B Ba1B N6B 93.36(14)
N8B Ba1B N6B 98.94(14)
N3B Ba1B N7B 140.39(15)
N2B Ba1B N7B 107.16(14)
N1B Ba1B N7B 77.92(14)
N5B Ba1B N7B 101.38(14)
N4B Ba1B N7B 142.07(14)
N8B Ba1B N7B 61.92(14)
N6B Ba1B N7B 60.77(13)
N3B Ba1B C26C 71.8(10)
N2B Ba1B C26C 82.6(10)
N1B Ba1B C26C 76.2(11)
N5B Ba1B C26C 170.4(11)
N4B Ba1B C26C 97.9(10)
N8B Ba1B C26C 26.2(9)
N6B Ba1B C26C 125.0(9)
N7B Ba1B C26C 78.9(9)
C7B S1B C4B 92.1(4)
C11B S2B C14B 92.4(3)
C1B N1B N2B 107.5(5)
C1B N1B Ba1B 178.1(4)
N2B N1B Ba1B 74.2(3)
C3B N2B N1B 107.2(5)
C3B N2B Ba1B 176.0(4)
N1B N2B Ba1B 76.6(3)
C8B N3B N4B 108.1(5)
C8B N3B Ba1B 169.4(4)
N4B N3B Ba1B 82.1(3)
C10B N4B N3B 107.2(5)
C10B N4B Ba1B 176.0(4)
N3B N4B Ba1B 69.5(3)
C16B N5B C15B 110.4(5)
C16B N5B C17B 112.9(5)
C15B N5B C17B 109.8(5)
C16B N5B Ba1B 109.4(4)
C15B N5B Ba1B 103.6(4)
C17B N5B Ba1B 110.4(3)
C19B N6B C18B 111.3(5)
C19B N6B C20B 101.0(8)
C18B N6B C20B 117.9(7)
C19B N6B C20C 120.4(8)
C18B N6B C20C 96.4(8)
C20B N6B C20C 23.6(6)
C19B N6B Ba1B 99.3(3)
C18B N6B Ba1B 113.3(4)
C20B N6B Ba1B 111.8(7)
C20C N6B Ba1B 116.9(8)
C22C N7B C23B 127.8(10)
C22C N7B C21B 76.3(9)
C23B N7B C21B 112.1(7)
C22C N7B C21C 113.7(9)
C23B N7B C21C 80.9(7)
C21B N7B C21C 38.8(6)
C22C N7B C23C 113.4(9)
C23B N7B C23C 28.4(5)
C21B N7B C23C 137.5(8)
C21C N7B C23C 109.4(8)
C22C N7B C22B 27.9(8)
C23B N7B C22B 108.2(8)
C21B N7B C22B 102.4(9)
C21C N7B C22B 136.1(9)
C23C N7B C22B 87.4(8)
C22C N7B Ba1B 108.5(9)
C23B N7B Ba1B 114.2(5)
C21B N7B Ba1B 111.8(5)
C21C N7B Ba1B 107.2(5)
C23C N7B Ba1B 104.1(6)
C22B N7B Ba1B 107.4(6)
C24C N8B C25B 85.2(10)
C24C N8B C26B 118.7(17)
C25B N8B C26B 117(2)
C24C N8B C26C 120(2)
C25B N8B C26C 130(3)
C26B N8B C26C 14(5)
C24C N8B C24B 26.3(8)
C25B N8B C24B 111.6(8)
C26B N8B C24B 104.3(17)
C26C N8B C24B 100(2)
C24C N8B C25C 108.0(10)
C25B N8B C25C 29.3(6)
C26B N8B C25C 90(2)
C26C N8B C25C 102(3)
C24B N8B C25C 132.6(8)
C24C N8B Ba1B 119.6(7)
C25B N8B Ba1B 113.4(6)
C26B N8B Ba1B 103(2)
C26C N8B Ba1B 91(2)
C24B N8B Ba1B 106.4(6)
C25C N8B Ba1B 114.3(6)
N1B C1B C2B 110.8(6)
N1B C1B H1BA 124.6
C2B C1B H1BA 124.6
C1B C2B C3B 104.6(5)
C1B C2B H2BA 127.7
C3B C2B H2BA 127.7
N2B C3B C2B 109.8(5)
N2B C3B C4B 120.8(5)
C2B C3B C4B 129.3(5)
C3B C4B C5B 126.4(6)
C3B C4B S1B 120.1(4)
C5B C4B S1B 113.4(5)
C4B C5B C6B 105.3(6)
C4B C5B H5BA 127.4
C6B C5B H5BA 127.4
C7B C6B C5B 116.8(7)
C7B C6B H6BA 121.6
C5B C6B H6BA 121.6
C6B C7B S1B 112.3(6)
C6B C7B H7BA 123.8
S1B C7B H7BA 123.8
N3B C8B C9B 110.4(5)
N3B C8B H8BA 124.8
C9B C8B H8BA 124.8
C8B C9B C10B 104.9(5)
C8B C9B H9BA 127.5
C10B C9B H9BA 127.5
N4B C10B C9B 109.3(5)
N4B C10B C11B 121.5(5)
C9B C10B C11B 129.2(5)
C12B C11B C10B 129.2(5)
C12B C11B S2B 109.4(4)
C10B C11B S2B 121.4(4)
C13B C12B C11B 112.5(5)
C13B C12B H12B 123.8
C11B C12B H12B 123.8
C14B C13B C12B 114.6(6)
C14B C13B H13B 122.7
C12B C13B H13B 122.7
C13B C14B S2B 111.1(6)
C13B C14B H14B 124.5
S2B C14B H14B 124.5
N5B C15B H15D 109.5
N5B C15B H15E 109.5
H15D C15B H15E 109.5
N5B C15B H15F 109.5
H15D C15B H15F 109.5
H15E C15B H15F 109.5
N5B C16B H16D 109.5
N5B C16B H16E 109.5
H16D C16B H16E 109.5
N5B C16B H16F 109.5
H16D C16B H16F 109.5
H16E C16B H16F 109.5
C18B C17B N5B 113.7(5)
C18B C17B H17C 108.8
N5B C17B H17C 108.8
C18B C17B H17D 108.8
N5B C17B H17D 108.8
H17C C17B H17D 107.7
N6B C18B C17B 112.8(5)
N6B C18B H18C 109.0
C17B C18B H18C 109.0
N6B C18B H18D 109.0
C17B C18B H18D 109.0
H18C C18B H18D 107.8
N6B C18B H18E 109.0
C17B C18B H18E 109.0
H18C C18B H18E 0.0
H18D C18B H18E 107.8
N6B C18B H18F 109.0
C17B C18B H18F 109.0
H18C C18B H18F 107.8
H18D C18B H18F 0.0
H18E C18B H18F 107.8
N6B C19B H19D 109.5
N6B C19B H19E 109.5
H19D C19B H19E 109.5
N6B C19B H19F 109.5
H19D C19B H19F 109.5
H19E C19B H19F 109.5
C21B C20B N6B 109.7(11)
C21B C20B H20C 109.7
N6B C20B H20C 109.7
C21B C20B H20D 109.7
N6B C20B H20D 109.7
H20C C20B H20D 108.2
C20B C21B N7B 110.8(11)
C20B C21B H21C 109.5
N7B C21B H21C 109.5
C20B C21B H21D 109.5
N7B C21B H21D 109.5
H21C C21B H21D 108.1
N7B C22B H22G 109.5
N7B C22B H22H 109.5
H22G C22B H22H 109.5
N7B C22B H22I 109.5
H22G C22B H22I 109.5
H22H C22B H22I 109.5
N7B C23B C24B 108.7(10)
N7B C23B H23C 110.0
C24B C23B H23C 110.0
N7B C23B H23D 110.0
C24B C23B H23D 110.0
H23C C23B H23D 108.3
C23B C24B N8B 113.6(10)
C23B C24B H24C 108.8
N8B C24B H24C 108.8
C23B C24B H24D 108.8
N8B C24B H24D 108.8
H24C C24B H24D 107.7
N8B C25B H25D 109.5
N8B C25B H25E 109.5
H25D C25B H25E 109.5
N8B C25B H25F 109.5
H25D C25B H25F 109.5
H25E C25B H25F 109.5
N8B C26B H26D 109.5
N8B C26B H26E 109.5
H26D C26B H26E 109.5
N8B C26B H26F 109.5
H26D C26B H26F 109.5
H26E C26B H26F 109.5
N6B C20C C21C 105.8(13)
N6B C20C H20E 110.6
C21C C20C H20E 110.6
N6B C20C H20F 110.6
C21C C20C H20F 110.6
H20E C20C H20F 108.7
N7B C21C C20C 111.3(11)
N7B C21C H21E 109.4
C20C C21C H21E 109.4
N7B C21C H21F 109.4
C20C C21C H21F 109.4
H21E C21C H21F 108.0
N7B C22C H22D 109.5
N7B C22C H22E 109.5
H22D C22C H22E 109.5
N7B C22C H22F 109.5
H22D C22C H22F 109.5
H22E C22C H22F 109.5
C24C C23C N7B 121.0(12)
C24C C23C H23E 107.1
N7B C23C H23E 107.1
C24C C23C H23F 107.1
N7B C23C H23F 107.1
H23E C23C H23F 106.8
N8B C24C C23C 112.5(13)
N8B C24C H24E 109.1
C23C C24C H24E 109.1
N8B C24C H24F 109.1
C23C C24C H24F 109.1
H24E C24C H24F 107.8
N8B C25C H25G 109.5
N8B C25C H25H 109.5
H25G C25C H25H 109.5
N8B C25C H25I 109.5
H25G C25C H25I 109.5
H25H C25C H25I 109.5
N8B C26C Ba1B 62.6(19)
N8B C26C H26G 109.5
Ba1B C26C H26G 70.9
N8B C26C H26H 109.5
Ba1B C26C H26H 78.5
H26G C26C H26H 109.5
N8B C26C H26I 109.5
Ba1B C26C H26I 170.8
H26G C26C H26I 109.5
H26H C26C H26I 109.5

loop_
_geom_bond_atom_site_label_1
_geom_bond_atom_site_label_2
_geom_bond_distance
Ba1A N3A 2.719(5)
Ba1A N1A 2.722(5)
Ba1A N2A 2.743(5)
Ba1A N8A 2.850(4)
Ba1A N4A 2.865(5)
Ba1A N5A 2.877(4)
Ba1A N7A 2.950(4)
Ba1A N6A 3.027(4)
S1A C4A 1.703(6)
S1A C7A 1.709(7)
S2A C11A 1.698(6)
S2A C14A 1.707(7)
N1A C8A 1.347(7)
N1A N2A 1.369(6)
N2A C10A 1.351(7)
N3A C1A 1.347(7)
N3A N4A 1.362(6)
N4A C3A 1.351(7)
N5A C15A 1.463(8)
N5A C16A 1.469(7)
N5A C17A 1.478(7)
N6A C18A 1.466(7)
N6A C19A 1.472(7)
N6A C20A 1.476(7)
N7A C22A 1.463(7)
N7A C23A 1.479(7)
N7A C21A 1.484(7)
N8A C24A 1.465(7)
N8A C26A 1.467(7)
N8A C25A 1.472(7)
C1A C2A 1.369(9)
C1A H1AA 0.9500
C2A C3A 1.407(8)
C2A H2AA 0.9500
C3A C4A 1.456(8)
C4A C5A 1.456(8)
C5A C6A 1.410(9)
C5A H5AA 0.9500
C6A C7A 1.361(11)
C6A H6AA 0.9500
C7A H7AA 0.9500
C8A C9A 1.382(8)
C8A H8AA 0.9500
C9A C10A 1.399(8)
C9A H9AA 0.9500
C10A C11A 1.465(8)
C11A C12A 1.475(7)
C12A C13A 1.480(9)
C12A H12A 0.9500
C13A C14A 1.357(11)
C13A H13A 0.9500
C14A H14A 0.9500
C15A H15A 0.9800
C15A H15B 0.9800
C15A H15C 0.9800
C16A H16A 0.9800
C16A H16B 0.9800
C16A H16C 0.9800
C17A C18A 1.515(8)
C17A H17A 0.9900
C17A H17B 0.9900
C18A H18A 0.9900
C18A H18B 0.9900
C19A H19A 0.9800
C19A H19B 0.9800
C19A H19C 0.9800
C20A C21A 1.493(8)
C20A H20A 0.9900
C20A H20B 0.9900
C21A H21A 0.9900
C21A H21B 0.9900
C22A H22A 0.9800
C22A H22B 0.9800
C22A H22C 0.9800
C23A C24A 1.525(8)
C23A H23A 0.9900
C23A H23B 0.9900
C24A H24A 0.9900
C24A H24B 0.9900
C25A H25A 0.9800
C25A H25B 0.9800
C25A H25C 0.9800
C26A H26A 0.9800
C26A H26B 0.9800
C26A H26C 0.9800
Ba1B N3B 2.715(5)
Ba1B N2B 2.729(5)
Ba1B N1B 2.758(5)
Ba1B N5B 2.865(5)
Ba1B N4B 2.871(5)
Ba1B N8B 2.894(5)
Ba1B N6B 2.955(5)
Ba1B N7B 2.987(5)
Ba1B C26C 3.26(5)
S1B C7B 1.710(7)
S1B C4B 1.725(7)
S2B C11B 1.715(6)
S2B C14B 1.730(7)
N1B C1B 1.339(8)
N1B N2B 1.385(7)
N2B C3B 1.358(7)
N3B C8B 1.344(7)
N3B N4B 1.381(7)
N4B C10B 1.361(7)
N5B C16B 1.429(8)
N5B C15B 1.476(7)
N5B C17B 1.492(8)
N6B C19B 1.455(8)
N6B C18B 1.461(9)
N6B C20B 1.534(14)
N6B C20C 1.54(2)
N7B C22C 1.368(19)
N7B C23B 1.448(12)
N7B C21B 1.510(13)
N7B C21C 1.520(13)
N7B C23C 1.523(13)
N7B C22B 1.551(17)
N8B C24C 1.402(16)
N8B C25B 1.414(13)
N8B C26B 1.43(3)
N8B C26C 1.44(4)
N8B C24B 1.530(14)
N8B C25C 1.554(16)
C1B C2B 1.382(8)
C1B H1BA 0.9500
C2B C3B 1.387(8)
C2B H2BA 0.9500
C3B C4B 1.448(8)
C4B C5B 1.460(7)
C5B C6B 1.476(10)
C5B H5BA 0.9500
C6B C7B 1.339(11)
C6B H6BA 0.9500
C7B H7BA 0.9500
C8B C9B 1.377(9)
C8B H8BA 0.9500
C9B C10B 1.401(8)
C9B H9BA 0.9500
C10B C11B 1.455(8)
C11B C12B 1.410(7)
C12B C13B 1.392(9)
C12B H12B 0.9500
C13B C14B 1.331(10)
C13B H13B 0.9500
C14B H14B 0.9500
C15B H15D 0.9800
C15B H15E 0.9800
C15B H15F 0.9800
C16B H16D 0.9800
C16B H16E 0.9800
C16B H16F 0.9800
C17B C18B 1.486(9)
C17B H17C 0.9900
C17B H17D 0.9900
C18B H18C 0.9900
C18B H18D 0.9900
C18B H18E 0.9900
C18B H18F 0.9900
C19B H19D 0.9800
C19B H19E 0.9800
C19B H19F 0.9800
C20B C21B 1.47(2)
C20B H20C 0.9900
C20B H20D 0.9900
C21B H21C 0.9900
C21B H21D 0.9900
C22B H22G 0.9800
C22B H22H 0.9800
C22B H22I 0.9800
C23B C24B 1.511(19)
C23B H23C 0.9900
C23B H23D 0.9900
C24B H24C 0.9900
C24B H24D 0.9900
C25B H25D 0.9800
C25B H25E 0.9800
C25B H25F 0.9800
C26B H26D 0.9800
C26B H26E 0.9800
C26B H26F 0.9800
C20C C21C 1.54(3)
C20C H20E 0.9900
C20C H20F 0.9900
C21C H21E 0.9900
C21C H21F 0.9900
C22C H22D 0.9800
C22C H22E 0.9800
C22C H22F 0.9800
C23C C24C 1.47(2)
C23C H23E 0.9900
C23C H23F 0.9900
C24C H24E 0.9900
C24C H24F 0.9900
C25C H25G 0.9800
C25C H25H 0.9800
C25C H25I 0.9800
C26C H26G 0.9800
C26C H26H 0.9800
C26C H26I 0.9800
